data_2008323
loop_
_publ_author_name
'Singh, Amarjit'
'Parmar, Virinder S.'
'Errington, William'
'Howarth, Oliver W.'
'Lawrie, Stephen'

_publ_section_title
;
 Diosbulbin B, a constituent of <i>Dioscorea pentaphylla</i>
;
_journal_issue 4
_journal_name_full 'Acta Crystallographica Section C'
_journal_page_first 559
_journal_page_last 561
_journal_paper_doi 10.1107/S0108270198014978
_journal_volume 55
_journal_year 1999
_chemical_formula_sum 'C19 H20 O6'
_chemical_formula_weight 344.35
_chemical_name_common Diosbulbin-B
_chemical_name_systematic
;
 ?
;
_space_group_IT_number 19
_symmetry_cell_setting orthorhombic
_symmetry_space_group_name_Hall 'P 2ac 2ab'
_symmetry_space_group_name_H-M 'P 21 21 21'
_audit_creation_method SHELXL97
_cell_angle_alpha 90.00
_cell_angle_beta 90.00
_cell_angle_gamma 90.00
_cell_formula_units_Z 4
_cell_length_a 8.915(4)
_cell_length_b 10.623(4)
_cell_length_c 17.243(5)
_cell_measurement_reflns_used 4018
_cell_measurement_temperature 190(2)
_cell_measurement_theta_max 24.99
_cell_measurement_theta_min 2.25
_cell_volume 1633.0(11)
_computing_cell_refinement 'SAINT (Siemens, 1995)'
_computing_data_collection 'SMART (Siemens, 1994)'
_computing_data_reduction SAINT
_computing_molecular_graphics SHELXTL/PC
_computing_publication_material SHELXTL/PC
_computing_structure_refinement 'SHELXL97 (Sheldrick, 1997)'
_computing_structure_solution 'SHELXTL/PC (Sheldrick, 1994)'
_diffrn_ambient_temperature 190(2)
_diffrn_detector_area_resol_mean 8.192
_diffrn_measured_fraction_theta_full 0.995
_diffrn_measured_fraction_theta_max 0.995
_diffrn_measurement_device_type 'Siemens SMART CCD area-detector'
_diffrn_measurement_method \w-scans
_diffrn_radiation_monochromator graphite
_diffrn_radiation_source 'normal-focus sealed tube'
_diffrn_radiation_type MoK\a
_diffrn_radiation_wavelength 0.71073
_diffrn_reflns_av_R_equivalents 0.057
_diffrn_reflns_av_sigmaI/netI 0.050
_diffrn_reflns_limit_h_max 10
_diffrn_reflns_limit_h_min -10
_diffrn_reflns_limit_k_max 9
_diffrn_reflns_limit_k_min -12
_diffrn_reflns_limit_l_max 16
_diffrn_reflns_limit_l_min -20
_diffrn_reflns_number 8492
_diffrn_reflns_theta_full 24.99
_diffrn_reflns_theta_max 24.99
_diffrn_reflns_theta_min 2.25
_diffrn_standards_decay_% nil
_exptl_absorpt_coefficient_mu 0.104
_exptl_absorpt_correction_type none
_exptl_crystal_colour colourless
_exptl_crystal_density_diffrn 1.401
_exptl_crystal_density_method 'not measured'
_exptl_crystal_description needle
_exptl_crystal_F_000 728
_exptl_crystal_size_max 0.30
_exptl_crystal_size_mid 0.16
_exptl_crystal_size_min 0.15
_refine_diff_density_max 0.19
_refine_diff_density_min -0.18
_refine_ls_abs_structure_details 'Flack (1983)'
_refine_ls_abs_structure_Flack 0.3(13)
_refine_ls_extinction_coef 0.0090(12)
_refine_ls_extinction_method SHELXL
_refine_ls_goodness_of_fit_ref 1.106
_refine_ls_hydrogen_treatment constr
_refine_ls_matrix_type full
_refine_ls_number_parameters 228
_refine_ls_number_reflns 2872
_refine_ls_number_restraints 0
_refine_ls_restrained_S_all 1.106
_refine_ls_R_factor_all 0.064
_refine_ls_R_factor_gt 0.044
_refine_ls_shift/su_max 0.001
_refine_ls_shift/su_mean 0.000
_refine_ls_structure_factor_coef Fsqd
_refine_ls_weighting_details 'w=1/[\s^2^(Fo^2^)+(0.0313P)^2^+0.5866P] where P=(Fo^2^+2Fc^2^)/3'
_refine_ls_weighting_scheme calc
_refine_ls_wR_factor_ref 0.097
_reflns_number_gt 2376
_reflns_number_total 2872
_reflns_threshold_expression I>2\s(I)
_cod_data_source_file bm1291.cif
_cod_data_source_block asj
_cod_depositor_comments
;
The following automatic conversions were performed:

'_refine_ls_weighting_scheme' value 'calc
w=1/[\s^2^(Fo^2^)+(0.0313P)^2^+0.5866P] where P=(Fo^2^+2Fc^2^)/3' was
changed to 'calc'. New tag '_refine_ls_weighting_details' was
created. The value of the new tag was set to
'w=1/[\s^2^(Fo^2^)+(0.0313P)^2^+0.5866P] where P=(Fo^2^+2Fc^2^)/3'.

Automatic conversion script
Id: cif_fix_values 3143 2015-03-26 13:38:13Z robertas 
;
_cod_original_cell_volume 1633.0(10)
_cod_database_code 2008323
_cod_database_fobs_code 2008323

loop_
_symmetry_equiv_pos_as_xyz
'x, y, z'
'-x+1/2, -y, z+1/2'
'-x, y+1/2, -z+1/2'
'x+1/2, -y+1/2, -z'

loop_
_atom_site_label
_atom_site_fract_x
_atom_site_fract_y
_atom_site_fract_z
_atom_site_U_iso_or_equiv
_atom_site_adp_type
_atom_site_calc_flag
_atom_site_refinement_flags
_atom_site_occupancy
_atom_site_disorder_assembly
_atom_site_disorder_group
_atom_site_type_symbol
O1 0.2389(2) 0.92433(19) 0.61399(12) 0.0447(5) Uani d . 1 . . O
O2 0.0941(3) 0.7996(2) 0.68594(15) 0.0614(7) Uani d . 1 . . O
O3 0.3896(2) 0.86110(17) 0.89606(12) 0.0415(5) Uani d . 1 . . O
O4 0.16591(19) 0.92667(17) 0.85451(11) 0.0371(5) Uani d . 1 . . O
O5 0.44260(19) 1.11590(16) 0.94399(9) 0.0308(4) Uani d . 1 . . O
O6 0.9099(2) 1.01694(18) 1.01976(11) 0.0413(5) Uani d . 1 . . O
C1 0.3599(3) 1.1160(3) 0.65927(14) 0.0364(7) Uani d . 1 . . C
H1A 0.3586 1.2089 0.6554 0.044 Uiso calc R 1 . . H
H1B 0.4629 1.0867 0.6478 0.044 Uiso calc R 1 . . H
C2 0.2509(3) 1.0602(3) 0.60041(16) 0.0411(7) Uani d . 1 . . C
H2 0.2840 1.0784 0.5461 0.049 Uiso calc R 1 . . H
C3 0.0912(3) 1.1038(3) 0.61381(17) 0.0463(8) Uani d . 1 . . C
H3A 0.0240 1.0798 0.5705 0.056 Uiso calc R 1 . . H
H3B 0.0852 1.1958 0.6226 0.056 Uiso calc R 1 . . H
C4 0.0577(3) 1.0293(3) 0.68739(16) 0.0388(7) Uani d . 1 . . C
H4 -0.0523 1.0231 0.6981 0.047 Uiso calc R 1 . . H
C5 0.1448(3) 1.0907(2) 0.75517(14) 0.0305(6) Uani d . 1 . . C
H5 0.1237 1.1830 0.7519 0.037 Uiso calc R 1 . . H
C6 0.1009(3) 1.0505(3) 0.83779(15) 0.0347(6) Uani d . 1 . . C
H6 -0.0105 1.0496 0.8445 0.042 Uiso calc R 1 . . H
C7 0.1758(3) 1.1341(3) 0.89831(15) 0.0342(6) Uani d . 1 . . C
H7A 0.1637 1.2247 0.8866 0.041 Uiso calc R 1 . . H
H7B 0.1395 1.1163 0.9514 0.041 Uiso calc R 1 . . H
C8 0.3354(3) 1.0892(2) 0.88572(14) 0.0274(5) Uani d . 1 . . C
C9 0.4016(3) 1.1385(2) 0.80846(14) 0.0259(6) Uani d . 1 . . C
C10 0.3158(3) 1.0759(2) 0.74168(13) 0.0264(6) Uani d . 1 . . C
H10 0.3375 0.9837 0.7453 0.032 Uiso calc R 1 . . H
C11 0.5652(3) 1.0994(2) 0.82115(14) 0.0290(6) Uani d . 1 . . C
H11A 0.6339 1.1475 0.7871 0.035 Uiso calc R 1 . . H
H11B 0.5795 1.0082 0.8118 0.035 Uiso calc R 1 . . H
C12 0.5894(3) 1.1328(2) 0.90704(14) 0.0281(6) Uani d . 1 . . C
H12 0.6168 1.2239 0.9103 0.034 Uiso calc R 1 . . H
C13 0.7051(3) 1.0592(2) 0.94975(15) 0.0282(6) Uani d . 1 . . C
C14 0.7142(3) 0.9268(3) 0.96273(16) 0.0364(7) Uani d . 1 . . C
H14 0.6455 0.8648 0.9449 0.044 Uiso calc R 1 . . H
C15 0.8382(3) 0.9064(3) 1.00485(16) 0.0411(7) Uani d . 1 . . C
H15 0.8714 0.8260 1.0219 0.049 Uiso calc R 1 . . H
C16 0.8253(3) 1.1086(3) 0.98565(15) 0.0337(6) Uani d . 1 . . C
H16 0.8484 1.1959 0.9871 0.040 Uiso calc R 1 . . H
C17 0.1253(3) 0.9038(3) 0.66522(18) 0.0439(7) Uani d . 1 . . C
C18 0.3072(3) 0.9464(3) 0.87992(15) 0.0310(6) Uani d . 1 . . C
C19 0.3937(3) 1.2831(2) 0.80351(16) 0.0361(7) Uani d . 1 . . C
H19A 0.4248 1.3196 0.8532 0.054 Uiso calc R 1 . . H
H19B 0.2906 1.3089 0.7919 0.054 Uiso calc R 1 . . H
H19C 0.4608 1.3127 0.7623 0.054 Uiso calc R 1 . . H

loop_
_atom_site_aniso_label
_atom_site_aniso_U_11
_atom_site_aniso_U_22
_atom_site_aniso_U_33
_atom_site_aniso_U_12
_atom_site_aniso_U_13
_atom_site_aniso_U_23
O1 0.0483(12) 0.0438(13) 0.0420(11) 0.0002(10) -0.0039(10) -0.0142(10)
O2 0.0620(15) 0.0424(14) 0.0797(17) -0.0163(12) -0.0030(14) -0.0111(12)
O3 0.0428(11) 0.0298(10) 0.0520(13) 0.0011(10) -0.0017(10) 0.0107(10)
O4 0.0326(10) 0.0351(10) 0.0435(11) -0.0047(9) 0.0013(9) 0.0062(9)
O5 0.0321(10) 0.0373(11) 0.0228(9) 0.0035(8) 0.0021(8) -0.0030(8)
O6 0.0387(12) 0.0426(12) 0.0427(12) 0.0006(9) -0.0113(10) -0.0011(9)
C1 0.0441(16) 0.0377(16) 0.0274(14) -0.0019(13) -0.0010(13) 0.0018(13)
C2 0.0507(18) 0.0451(17) 0.0275(15) 0.0001(14) -0.0050(14) 0.0001(14)
C3 0.0493(17) 0.0514(19) 0.0381(16) 0.0070(15) -0.0138(15) -0.0038(15)
C4 0.0305(15) 0.0437(18) 0.0422(17) 0.0024(13) -0.0079(14) -0.0048(14)
C5 0.0309(14) 0.0295(14) 0.0311(14) 0.0028(11) -0.0020(11) -0.0026(12)
C6 0.0258(13) 0.0416(16) 0.0368(16) 0.0047(12) 0.0036(13) 0.0033(13)
C7 0.0328(14) 0.0412(16) 0.0286(15) 0.0061(13) 0.0057(12) 0.0013(13)
C8 0.0285(12) 0.0289(13) 0.0248(12) 0.0015(11) 0.0011(11) -0.0005(12)
C9 0.0329(14) 0.0216(13) 0.0232(13) -0.0004(12) 0.0017(11) -0.0009(11)
C10 0.0298(14) 0.0258(13) 0.0236(13) 0.0007(11) 0.0027(11) 0.0001(11)
C11 0.0316(14) 0.0300(14) 0.0255(13) -0.0040(11) 0.0055(11) -0.0009(11)
C12 0.0299(14) 0.0250(13) 0.0294(14) -0.0030(11) 0.0000(12) -0.0027(11)
C13 0.0301(14) 0.0292(14) 0.0252(13) -0.0004(11) 0.0011(12) -0.0058(11)
C14 0.0394(16) 0.0321(15) 0.0376(16) 0.0006(13) -0.0048(13) -0.0010(13)
C15 0.0471(17) 0.0333(16) 0.0427(17) 0.0050(14) -0.0030(15) 0.0015(13)
C16 0.0379(15) 0.0305(15) 0.0326(15) 0.0021(13) 0.0002(13) -0.0021(12)
C17 0.0368(16) 0.0460(19) 0.0488(18) -0.0078(14) -0.0101(15) -0.0092(16)
C18 0.0315(14) 0.0347(15) 0.0269(14) -0.0012(12) 0.0059(12) 0.0064(12)
C19 0.0480(17) 0.0268(15) 0.0336(15) -0.0006(13) -0.0040(14) 0.0018(12)

loop_
_atom_type_symbol
_atom_type_description
_atom_type_scat_dispersion_real
_atom_type_scat_dispersion_imag
_atom_type_scat_source
C C 0.0033 0.0016 'International Tables Vol C Tables 4.2.6.8 and 6.1.1.4'
H H 0.0000 0.0000 'International Tables Vol C Tables 4.2.6.8 and 6.1.1.4'
O O 0.0106 0.0060 'International Tables Vol C Tables 4.2.6.8 and 6.1.1.4'

loop_
_geom_angle_atom_site_label_1
_geom_angle_atom_site_label_2
_geom_angle_atom_site_label_3
_geom_angle
_geom_angle_publ_flag
C17 O1 C2 108.4(2) ?
C18 O4 C6 107.1(2) ?
C8 O5 C12 108.60(17) ?
C15 O6 C16 105.9(2) ?
C2 C1 C10 110.2(2) ?
O1 C2 C3 102.0(2) ?
O1 C2 C1 108.8(2) ?
C3 C2 C1 112.3(2) ?
C2 C3 C4 98.8(2) y
C17 C4 C3 99.8(2) y
C17 C4 C5 111.3(2) ?
C3 C4 C5 108.2(2) ?
C6 C5 C4 117.1(2) ?
C6 C5 C10 111.2(2) ?
C4 C5 C10 109.7(2) ?
O4 C6 C7 102.4(2) ?
O4 C6 C5 109.3(2) ?
C7 C6 C5 111.2(2) ?
C8 C7 C6 97.4(2) y
O5 C8 C7 118.0(2) ?
O5 C8 C18 110.7(2) ?
C7 C8 C18 99.5(2) ?
O5 C8 C9 106.59(19) ?
C7 C8 C9 112.0(2) ?
C18 C8 C9 109.8(2) ?
C11 C9 C10 117.7(2) ?
C11 C9 C19 108.7(2) ?
C10 C9 C19 111.6(2) ?
C11 C9 C8 98.54(19) ?
C10 C9 C8 108.02(19) ?
C19 C9 C8 111.6(2) ?
C9 C10 C1 116.6(2) ?
C9 C10 C5 109.51(19) ?
C1 C10 C5 111.3(2) ?
C9 C11 C12 102.04(19) ?
O5 C12 C13 109.8(2) ?
O5 C12 C11 105.36(19) ?
C13 C12 C11 116.9(2) ?
C16 C13 C14 105.5(2) ?
C16 C13 C12 125.1(2) ?
C14 C13 C12 129.4(2) ?
C15 C14 C13 106.9(3) ?
C14 C15 O6 110.5(3) ?
C13 C16 O6 111.1(2) ?
O2 C17 O1 121.0(3) ?
O2 C17 C4 130.4(3) ?
O1 C17 C4 108.6(3) ?
O3 C18 O4 122.0(2) ?
O3 C18 C8 128.9(2) ?
O4 C18 C8 109.0(2) ?

loop_
_geom_bond_atom_site_label_1
_geom_bond_atom_site_label_2
_geom_bond_site_symmetry_2
_geom_bond_distance
_geom_bond_publ_flag
O1 C17 . 1.362(4) ?
O1 C2 . 1.467(4) ?
O2 C17 . 1.196(4) ?
O3 C18 . 1.199(3) ?
O4 C18 . 1.350(3) ?
O4 C6 . 1.466(3) ?
O5 C8 . 1.416(3) ?
O5 C12 . 1.467(3) ?
O6 C15 . 1.362(3) ?
O6 C16 . 1.365(3) ?
C1 C2 . 1.524(4) ?
C1 C10 . 1.535(3) ?
C2 C3 . 1.515(4) ?
C3 C4 . 1.525(4) ?
C4 C17 . 1.512(4) ?
C4 C5 . 1.547(4) ?
C5 C6 . 1.538(4) ?
C5 C10 . 1.550(4) ?
C6 C7 . 1.524(4) ?
C7 C8 . 1.516(4) ?
C8 C18 . 1.541(4) ?
C8 C9 . 1.548(3) ?
C9 C11 . 1.532(3) ?
C9 C10 . 1.534(3) ?
C9 C19 . 1.540(3) ?
C11 C12 . 1.538(4) ?
C12 C13 . 1.489(4) ?
C13 C16 . 1.345(4) ?
C13 C14 . 1.426(4) ?
C14 C15 . 1.340(4) ?

loop_
_geom_torsion_atom_site_label_1
_geom_torsion_atom_site_label_2
_geom_torsion_atom_site_label_3
_geom_torsion_atom_site_label_4
_geom_torsion
_geom_torsion_publ_flag
C17 O1 C2 C3 -28.6(3) ?
C17 O1 C2 C1 90.2(3) ?
C10 C1 C2 O1 -51.6(3) ?
C10 C1 C2 C3 60.5(3) ?
O1 C2 C3 C4 44.5(3) ?
C1 C2 C3 C4 -71.8(3) y
C2 C3 C4 C17 -43.4(3) ?
C2 C3 C4 C5 73.0(3) ?
C17 C4 C5 C6 -84.9(3) ?
C3 C4 C5 C6 166.5(2) ?
C17 C4 C5 C10 43.0(3) ?
C3 C4 C5 C10 -65.6(3) ?
C18 O4 C6 C7 -32.8(2) ?
C18 O4 C6 C5 85.1(2) ?
C4 C5 C6 O4 77.5(3) ?
C10 C5 C6 O4 -49.7(3) ?
C4 C5 C6 C7 -170.1(2) ?
C10 C5 C6 C7 62.7(3) ?
O4 C6 C7 C8 47.6(2) ?
C5 C6 C7 C8 -69.0(2) ?
C12 O5 C8 C7 -148.2(2) ?
C12 O5 C8 C18 98.1(2) ?
C12 O5 C8 C9 -21.3(2) ?
C6 C7 C8 O5 -163.0(2) ?
C6 C7 C8 C18 -43.4(2) ?
C6 C7 C8 C9 72.7(2) y
O5 C8 C9 C11 39.4(2) ?
C7 C8 C9 C11 169.8(2) ?
C18 C8 C9 C11 -80.6(2) ?
O5 C8 C9 C10 162.28(19) ?
C7 C8 C9 C10 -67.3(3) ?
C18 C8 C9 C10 42.3(3) ?
O5 C8 C9 C19 -74.7(3) ?
C7 C8 C9 C19 55.7(3) ?
C18 C8 C9 C19 165.3(2) ?
C11 C9 C10 C1 -72.0(3) ?
C19 C9 C10 C1 54.7(3) ?
C8 C9 C10 C1 177.6(2) ?
C11 C9 C10 C5 160.6(2) ?
C19 C9 C10 C5 -72.7(3) ?
C8 C9 C10 C5 50.3(3) ?
C2 C1 C10 C9 -172.0(2) ?
C2 C1 C10 C5 -45.5(3) ?
C6 C5 C10 C9 -49.7(3) y
C4 C5 C10 C9 179.2(2) ?
C6 C5 C10 C1 -180.0(2) ?
C4 C5 C10 C1 48.9(3) y
C10 C9 C11 C12 -156.8(2) ?
C19 C9 C11 C12 75.2(2) ?
C8 C9 C11 C12 -41.2(2) ?
C8 O5 C12 C13 -132.8(2) ?
C8 O5 C12 C11 -6.1(2) ?
C9 C11 C12 O5 30.8(2) ?
C9 C11 C12 C13 153.1(2) ?
O5 C12 C13 C16 -118.2(3) ?
C11 C12 C13 C16 121.9(3) ?
O5 C12 C13 C14 60.9(3) ?
C11 C12 C13 C14 -59.0(4) ?
C16 C13 C14 C15 -0.2(3) ?
C12 C13 C14 C15 -179.5(3) ?
C13 C14 C15 O6 -0.1(3) ?
C16 O6 C15 C14 0.4(3) ?
C14 C13 C16 O6 0.5(3) ?
C12 C13 C16 O6 179.8(2) ?
C15 O6 C16 C13 -0.5(3) ?
C2 O1 C17 O2 -179.5(3) ?
C2 O1 C17 C4 -0.1(3) ?
C3 C4 C17 O2 -152.3(3) ?
C5 C4 C17 O2 93.7(4) ?
C3 C4 C17 O1 28.3(3) ?
C5 C4 C17 O1 -85.7(3) ?
C6 O4 C18 O3 -177.8(2) ?
C6 O4 C18 C8 3.8(3) ?
O5 C8 C18 O3 -26.8(4) ?
C7 C8 C18 O3 -151.7(3) ?
C9 C8 C18 O3 90.6(3) ?
O5 C8 C18 O4 151.39(19) ?
C7 C8 C18 O4 26.5(3) ?
C9 C8 C18 O4 -91.2(2) ?

loop_
_cod_related_entry_id
_cod_related_entry_database
_cod_related_entry_code
1 ChemSpider 154234
